data_7029152
loop_
_publ_author_name
'Wang, Shu-Ju'
'Tian, Yan-Wen'
'You, Li-Xin'
'Ding, Fu'
'Meert, Katrien W.'
'Poelman, Dirk'
'Smet, Philippe F.'
'Ren, Bao-Yi'
'Sun, Ya-Guang'

_publ_section_title
;
 Solvent-regulated assemblies of 1D lanthanide coordination polymers with
 the tricarboxylate ligand.
;
_journal_issue 9
_journal_name_full 'Dalton transactions (Cambridge, England : 2003)'
_journal_page_first 3462
_journal_page_last 3470
_journal_paper_doi 10.1039/c3dt52839a
_journal_volume 43
_journal_year 2014
_chemical_formula_sum 'C18 H22 Dy N O11'
_chemical_formula_weight 590.87
_chemical_name_systematic
; 
 ? 
;
_space_group_IT_number 14
_symmetry_cell_setting monoclinic
_symmetry_space_group_name_Hall '-P 2ybc'
_symmetry_space_group_name_H-M 'P 1 21/c 1'
_atom_sites_solution_hydrogens geom
_atom_sites_solution_primary direct
_atom_sites_solution_secondary difmap
_audit_creation_method SHELXL-97
_cell_angle_alpha 90.00
_cell_angle_beta 116.04(2)
_cell_angle_gamma 90.00
_cell_formula_units_Z 4
_cell_length_a 13.690(3)
_cell_length_b 7.4779(15)
_cell_length_c 21.285(7)
_cell_measurement_reflns_used 4655
_cell_measurement_temperature 293(2)
_cell_measurement_theta_max 27.87
_cell_measurement_theta_min 2.04
_cell_volume 1957.8(9)
_computing_cell_refinement 'Bruker XSCANS'
_computing_data_collection 'Bruker XSCANS'
_computing_data_reduction 'Bruker SHELXTL'
_computing_molecular_graphics 'Bruker SHELXTL'
_computing_publication_material 'Bruker SHELXTL'
_computing_structure_refinement 'SHELXL-97 (Sheldrick, 1997)'
_computing_structure_solution 'SHELXS-97 (Sheldrick, 1990)'
_diffrn_ambient_temperature 293(2)
_diffrn_detector_area_resol_mean 0
_diffrn_measured_fraction_theta_full 0.996
_diffrn_measured_fraction_theta_max 0.996
_diffrn_measurement_device_type 'Bruker P4'
_diffrn_measurement_method '\w scans'
_diffrn_radiation_monochromator graphite
_diffrn_radiation_source 'fine-focus sealed tube'
_diffrn_radiation_type MoK\a
_diffrn_radiation_wavelength 0.71073
_diffrn_reflns_av_R_equivalents 0.0396
_diffrn_reflns_av_unetI/netI 0.0396
_diffrn_reflns_limit_h_max 18
_diffrn_reflns_limit_h_min -18
_diffrn_reflns_limit_k_max 9
_diffrn_reflns_limit_k_min -9
_diffrn_reflns_limit_l_max 27
_diffrn_reflns_limit_l_min -26
_diffrn_reflns_number 18967
_diffrn_reflns_theta_full 27.87
_diffrn_reflns_theta_max 27.87
_diffrn_reflns_theta_min 2.04
_diffrn_standards_decay_% 0
_diffrn_standards_interval_count 0
_diffrn_standards_interval_time 0
_diffrn_standards_number 0
_exptl_absorpt_coefficient_mu 3.881
_exptl_absorpt_correction_T_max 0.5107
_exptl_absorpt_correction_T_min 0.3058
_exptl_absorpt_correction_type multi-scan
_exptl_absorpt_process_details sadabs
_exptl_crystal_colour 0
_exptl_crystal_density_diffrn 2.005
_exptl_crystal_density_method 'not measured'
_exptl_crystal_description 0
_exptl_crystal_F_000 1164
_exptl_crystal_size_max 0.40
_exptl_crystal_size_mid 0.20
_exptl_crystal_size_min 0.20
_refine_diff_density_max 0.742
_refine_diff_density_min -0.865
_refine_diff_density_rms 0.121
_refine_ls_extinction_method none
_refine_ls_goodness_of_fit_ref 1.006
_refine_ls_hydrogen_treatment none
_refine_ls_matrix_type full
_refine_ls_number_parameters 282
_refine_ls_number_reflns 4655
_refine_ls_number_restraints 0
_refine_ls_restrained_S_all 1.006
_refine_ls_R_factor_all 0.0251
_refine_ls_R_factor_gt 0.0217
_refine_ls_shift/su_max 0.012
_refine_ls_shift/su_mean 0.001
_refine_ls_structure_factor_coef Fsqd
_refine_ls_weighting_details 'calc w=1/[\s^2^(Fo^2^)+(0.0274P)^2^+0.0000P] where P=(Fo^2^+2Fc^2^)/3'
_refine_ls_weighting_scheme calc
_refine_ls_wR_factor_gt 0.0561
_refine_ls_wR_factor_ref 0.0571
_reflns_number_gt 3932
_reflns_number_total 4655
_reflns_threshold_expression >2sigma(I)
_cod_data_source_file c3dt52839a.txt
_cod_data_source_block 706f
_cod_depositor_comments
;
The following automatic conversions were performed:

'_symmetry_cell_setting' value 'Monoclinic' changed to 'monoclinic'
according to
/usr/data/users/saulius/automatic-downloads/current/RSC/lib/dictionaries/cif_core.dic
dictionary named 'cif_core.dic' version 2.4.2 from 2011-04-26.

Automatic conversion script
Id: cif_fix_values 2281 2013-09-26 08:29:07Z andrius 
;
_cod_original_sg_symbol_H-M P2(1)/c
_cod_database_code 7029152

loop_
_symmetry_equiv_pos_as_xyz
'x, y, z'
'-x, y+1/2, -z+1/2'
'-x, -y, -z'
'x, -y-1/2, z-1/2'

loop_
_atom_site_label
_atom_site_type_symbol
_atom_site_fract_x
_atom_site_fract_y
_atom_site_fract_z
_atom_site_U_iso_or_equiv
_atom_site_adp_type
_atom_site_occupancy
_atom_site_symmetry_multiplicity
_atom_site_calc_flag
_atom_site_refinement_flags
Dy2 Dy 0.140915(9) 0.263274(15) -0.112053(6) 0.00752(5) Uani 1 1 d .
O2 O 0.11772(14) 0.4606(2) -0.02800(9) 0.0109(4) Uani 1 1 d .
O5 O 0.89768(15) 0.7204(2) 0.29580(10) 0.0149(4) Uani 1 1 d .
O3 O 0.04315(16) 0.7177(3) 0.15954(11) 0.0181(4) Uani 1 1 d .
O6 O 0.77117(16) 0.7188(2) 0.18410(10) 0.0141(4) Uani 1 1 d .
O4 O 0.17714(16) 0.7434(2) 0.26719(10) 0.0166(5) Uani 1 1 d .
C15 C 0.8014(2) 0.6995(3) 0.24942(14) 0.0108(5) Uani 1 1 d .
O7 O 0.10268(15) 0.0958(2) -0.02959(9) 0.0161(4) Uani 1 1 d .
H7A H 0.1212 0.1370 0.0113 0.019 Uiso 1 1 d R
H7B H 0.0708 -0.0048 -0.0411 0.019 Uiso 1 1 d R
C8 C 0.1416(2) 0.7090(3) 0.20280(14) 0.0096(5) Uani 1 1 d .
O1 O 0.28551(15) 0.4060(2) -0.01060(9) 0.0149(4) Uani 1 1 d .
O8 O 0.07488(15) -0.0044(2) -0.17711(10) 0.0163(4) Uani 1 1 d .
H8A H 0.0692 -0.0988 -0.1567 0.020 Uiso 1 1 d R
H8B H 0.0861 -0.0410 -0.2112 0.020 Uiso 1 1 d R
C1 C 0.4087(2) 0.5927(3) 0.19824(13) 0.0094(5) Uani 1 1 d .
C7 C 0.2192(2) 0.4644(3) 0.01107(13) 0.0107(5) Uani 1 1 d .
C9 C 0.5263(2) 0.5960(3) 0.24735(13) 0.0095(5) Uani 1 1 d .
N1 N 0.39120(19) -0.1858(3) -0.04695(12) 0.0171(5) Uani 1 1 d .
O10 O 0.28783(15) 0.0609(2) -0.06090(10) 0.0174(4) Uani 1 1 d .
C3 C 0.2596(2) 0.5335(3) 0.08425(13) 0.0099(5) Uani 1 1 d .
C4 C 0.1854(2) 0.5920(3) 0.10796(13) 0.0095(5) Uani 1 1 d .
H4 H 0.1115 0.5919 0.0779 0.011 Uiso 1 1 calc R
C2 C 0.3702(2) 0.5323(3) 0.12974(13) 0.0102(5) Uani 1 1 d .
H2 H 0.4194 0.4903 0.1139 0.012 Uiso 1 1 calc R
O9 O 0.09539(16) 0.5482(2) -0.16669(10) 0.0185(4) Uani 1 1 d .
H9B H 0.0647 0.5555 -0.2110 0.022 Uiso 1 1 d R
H9A H 0.0582 0.6150 -0.1531 0.022 Uiso 1 1 d R
C5 C 0.2214(2) 0.6505(3) 0.17635(13) 0.0094(5) Uani 1 1 d .
C11 C 0.7154(2) 0.6459(3) 0.27252(13) 0.0094(5) Uani 1 1 d .
C13 C 0.6687(2) 0.5589(4) 0.36525(14) 0.0140(6) Uani 1 1 d .
H13 H 0.6898 0.5319 0.4121 0.017 Uiso 1 1 calc R
C14 C 0.5598(2) 0.5551(3) 0.31771(14) 0.0118(5) Uani 1 1 d .
H14 H 0.5080 0.5247 0.3331 0.014 Uiso 1 1 calc R
C10 C 0.6057(2) 0.6413(3) 0.22559(13) 0.0097(5) Uani 1 1 d .
H10 H 0.5848 0.6689 0.1788 0.012 Uiso 1 1 calc R
C16 C 0.3176(2) -0.0672(4) -0.08539(15) 0.0184(6) Uani 1 1 d .
H16 H 0.2861 -0.0805 -0.1337 0.022 Uiso 1 1 calc R
C12 C 0.7455(2) 0.6032(3) 0.34235(14) 0.0135(6) Uani 1 1 d .
H12 H 0.8187 0.6046 0.3740 0.016 Uiso 1 1 calc R
C17 C 0.4439(2) -0.1714(4) 0.02880(14) 0.0231(7) Uani 1 1 d .
H17A H 0.4386 -0.0505 0.0422 0.035 Uiso 1 1 calc R
H17B H 0.5191 -0.2038 0.0461 0.035 Uiso 1 1 calc R
H17C H 0.4090 -0.2502 0.0482 0.035 Uiso 1 1 calc R
C6 C 0.3324(2) 0.6512(3) 0.22091(13) 0.0101(5) Uani 1 1 d .
H6 H 0.3563 0.6914 0.2666 0.012 Uiso 1 1 calc R
C18 C 0.4183(3) -0.3385(4) -0.07808(17) 0.0274(7) Uani 1 1 d .
H18A H 0.3786 -0.3321 -0.1281 0.041 Uiso 1 1 calc R
H18B H 0.3994 -0.4466 -0.0617 0.041 Uiso 1 1 calc R
H18C H 0.4949 -0.3382 -0.0651 0.041 Uiso 1 1 calc R
O11 O 1.00311(16) 0.7264(2) 0.44438(11) 0.0141(4) Uani 1 1 d .
H11B H 0.9574 0.7649 0.4048 0.021 Uiso 1 1 d R
H11A H 1.0270 0.8363 0.4495 0.021 Uiso 1 1 d R

loop_
_atom_site_aniso_label
_atom_site_aniso_U_11
_atom_site_aniso_U_22
_atom_site_aniso_U_33
_atom_site_aniso_U_23
_atom_site_aniso_U_13
_atom_site_aniso_U_12
Dy2 0.00617(7) 0.00914(8) 0.00763(8) -0.00040(4) 0.00338(5) 0.00034(4)
O2 0.0087(9) 0.0123(10) 0.0097(9) -0.0022(7) 0.0022(7) 0.0008(7)
O5 0.0070(9) 0.0217(11) 0.0158(10) -0.0007(8) 0.0050(8) -0.0024(7)
O3 0.0073(9) 0.0294(12) 0.0156(11) -0.0052(9) 0.0031(8) 0.0026(8)
O6 0.0120(10) 0.0202(10) 0.0127(10) 0.0011(8) 0.0079(8) 0.0004(8)
O4 0.0122(10) 0.0269(13) 0.0120(11) -0.0030(8) 0.0065(8) 0.0026(7)
C15 0.0120(13) 0.0092(13) 0.0136(14) -0.0001(11) 0.0080(11) 0.0014(10)
O7 0.0231(11) 0.0147(10) 0.0131(10) -0.0016(8) 0.0103(9) -0.0037(8)
C8 0.0081(12) 0.0090(12) 0.0120(13) 0.0006(10) 0.0046(10) -0.0009(10)
O1 0.0128(10) 0.0196(11) 0.0129(10) -0.0061(8) 0.0062(8) -0.0002(8)
O8 0.0176(10) 0.0152(10) 0.0196(11) -0.0083(8) 0.0113(9) -0.0044(8)
C1 0.0071(12) 0.0096(13) 0.0114(14) 0.0025(10) 0.0040(11) -0.0003(9)
C7 0.0129(13) 0.0059(13) 0.0132(14) -0.0004(10) 0.0056(11) 0.0001(10)
C9 0.0091(13) 0.0073(13) 0.0125(14) -0.0023(10) 0.0050(11) 0.0004(9)
N1 0.0167(12) 0.0180(13) 0.0175(13) 0.0019(10) 0.0084(10) 0.0054(10)
O10 0.0179(11) 0.0161(11) 0.0185(11) -0.0003(8) 0.0083(9) 0.0069(8)
C3 0.0129(13) 0.0082(13) 0.0085(13) -0.0004(10) 0.0047(10) -0.0011(10)
C4 0.0050(12) 0.0097(13) 0.0112(14) 0.0009(10) 0.0012(10) -0.0011(9)
C2 0.0104(13) 0.0092(13) 0.0142(14) -0.0012(10) 0.0082(11) -0.0006(10)
O9 0.0244(11) 0.0170(11) 0.0200(11) 0.0095(8) 0.0151(9) 0.0091(8)
C5 0.0086(12) 0.0086(13) 0.0117(14) 0.0017(10) 0.0053(10) 0.0008(10)
C11 0.0103(13) 0.0068(13) 0.0131(14) -0.0003(10) 0.0071(11) 0.0005(10)
C13 0.0140(14) 0.0186(15) 0.0087(14) 0.0023(11) 0.0044(11) -0.0015(11)
C14 0.0099(13) 0.0134(14) 0.0138(14) 0.0000(10) 0.0067(11) -0.0014(10)
C10 0.0118(13) 0.0097(13) 0.0082(13) -0.0005(10) 0.0050(10) 0.0010(10)
C16 0.0183(15) 0.0203(16) 0.0163(15) -0.0008(12) 0.0071(12) 0.0022(12)
C12 0.0081(13) 0.0159(14) 0.0130(14) -0.0003(11) 0.0014(11) -0.0004(10)
C17 0.0207(16) 0.0266(17) 0.0194(17) 0.0058(13) 0.0066(13) 0.0015(13)
C6 0.0099(13) 0.0120(13) 0.0085(13) -0.0020(10) 0.0041(10) -0.0014(10)
C18 0.0326(18) 0.0234(17) 0.0319(19) 0.0013(14) 0.0192(15) 0.0109(14)
O11 0.0148(10) 0.0110(10) 0.0154(11) 0.0009(7) 0.0055(8) -0.0017(7)

loop_
_atom_type_symbol
_atom_type_description
_atom_type_scat_dispersion_real
_atom_type_scat_dispersion_imag
_atom_type_scat_source
C C 0.0033 0.0016 'International Tables Vol C Tables 4.2.6.8 and 6.1.1.4'
H H 0.0000 0.0000 'International Tables Vol C Tables 4.2.6.8 and 6.1.1.4'
Dy Dy -0.1892 4.4098 'International Tables Vol C Tables 4.2.6.8 and 6.1.1.4'
N N 0.0061 0.0033 'International Tables Vol C Tables 4.2.6.8 and 6.1.1.4'
O O 0.0106 0.0060 'International Tables Vol C Tables 4.2.6.8 and 6.1.1.4'

loop_
_geom_angle_atom_site_label_1
_geom_angle_atom_site_label_2
_geom_angle_atom_site_label_3
_geom_angle
_geom_angle_site_symmetry_1
_geom_angle_site_symmetry_3
O3 Dy2 O6 119.73(7) 3_565 3_665
O3 Dy2 O10 142.94(7) 3_565 .
O6 Dy2 O10 76.09(7) 3_665 .
O3 Dy2 O8 74.30(7) 3_565 .
O6 Dy2 O8 80.76(6) 3_665 .
O10 Dy2 O8 76.01(7) . .
O3 Dy2 O9 74.01(7) 3_565 .
O6 Dy2 O9 74.14(6) 3_665 .
O10 Dy2 O9 141.84(6) . .
O8 Dy2 O9 121.30(8) . .
O3 Dy2 O7 78.58(7) 3_565 .
O6 Dy2 O7 148.70(6) 3_665 .
O10 Dy2 O7 75.12(6) . .
O8 Dy2 O7 80.61(7) . .
O9 Dy2 O7 137.16(6) . .
O3 Dy2 O1 132.56(7) 3_565 .
O6 Dy2 O1 95.99(7) 3_665 .
O10 Dy2 O1 71.18(7) . .
O8 Dy2 O1 146.80(6) . .
O9 Dy2 O1 88.72(7) . .
O7 Dy2 O1 86.19(7) . .
O3 Dy2 O2 79.20(7) 3_565 .
O6 Dy2 O2 135.78(6) 3_665 .
O10 Dy2 O2 113.99(6) . .
O8 Dy2 O2 142.82(6) . .
O9 Dy2 O2 74.12(6) . .
O7 Dy2 O2 68.82(7) . .
O1 Dy2 O2 53.46(6) . .
C7 O2 Dy2 92.10(15) . .
C8 O3 Dy2 162.40(18) . 3_565
C15 O6 Dy2 135.28(17) . 3_665
O5 C15 O6 124.6(2) . .
O5 C15 C11 118.2(2) . .
O6 C15 C11 117.3(2) . .
Dy2 O7 H7A 119.9 . .
Dy2 O7 H7B 120.1 . .
H7A O7 H7B 120.0 . .
O3 C8 O4 124.2(2) . .
O3 C8 C5 117.7(2) . .
O4 C8 C5 118.1(2) . .
C7 O1 Dy2 92.33(15) . .
Dy2 O8 H8A 119.9 . .
Dy2 O8 H8B 127.1 . .
H8A O8 H8B 105.1 . .
C2 C1 C6 117.8(2) . .
C2 C1 C9 122.5(2) . .
C6 C1 C9 119.6(2) . .
O1 C7 O2 120.6(2) . .
O1 C7 C3 120.2(2) . .
O2 C7 C3 119.2(2) . .
C14 C9 C10 118.2(2) . .
C14 C9 C1 119.7(2) . .
C10 C9 C1 122.1(2) . .
C16 N1 C18 121.7(3) . .
C16 N1 C17 120.6(2) . .
C18 N1 C17 117.7(2) . .
C16 O10 Dy2 132.03(19) . .
C4 C3 C2 119.6(2) . .
C4 C3 C7 119.5(2) . .
C2 C3 C7 120.9(2) . .
C5 C4 C3 120.1(2) . .
C5 C4 H4 119.9 . .
C3 C4 H4 119.9 . .
C1 C2 C3 121.5(2) . .
C1 C2 H2 119.3 . .
C3 C2 H2 119.3 . .
Dy2 O9 H9B 119.8 . .
Dy2 O9 H9A 115.4 . .
H9B O9 H9A 105.1 . .
C4 C5 C6 119.6(2) . .
C4 C5 C8 120.4(2) . .
C6 C5 C8 120.0(2) . .
C10 C11 C12 118.7(2) . .
C10 C11 C15 121.4(2) . .
C12 C11 C15 119.9(2) . .
C12 C13 C14 119.3(2) . .
C12 C13 H13 120.3 . .
C14 C13 H13 120.3 . .
C13 C14 C9 121.3(2) . .
C13 C14 H14 119.3 . .
C9 C14 H14 119.3 . .
C11 C10 C9 121.3(2) . .
C11 C10 H10 119.4 . .
C9 C10 H10 119.4 . .
O10 C16 N1 124.0(3) . .
O10 C16 H16 118.0 . .
N1 C16 H16 118.0 . .
C13 C12 C11 121.1(2) . .
C13 C12 H12 119.4 . .
C11 C12 H12 119.4 . .
N1 C17 H17A 109.5 . .
N1 C17 H17B 109.5 . .
H17A C17 H17B 109.5 . .
N1 C17 H17C 109.5 . .
H17A C17 H17C 109.5 . .
H17B C17 H17C 109.5 . .
C5 C6 C1 121.3(2) . .
C5 C6 H6 119.3 . .
C1 C6 H6 119.3 . .
N1 C18 H18A 109.5 . .
N1 C18 H18B 109.5 . .
H18A C18 H18B 109.5 . .
N1 C18 H18C 109.5 . .
H18A C18 H18C 109.5 . .
H18B C18 H18C 109.5 . .
H11B O11 H11A 82.9 . .

loop_
_geom_bond_atom_site_label_1
_geom_bond_atom_site_label_2
_geom_bond_distance
_geom_bond_site_symmetry_2
Dy2 O3 2.271(2) 3_565
Dy2 O6 2.3322(19) 3_665
Dy2 O10 2.3662(19) .
Dy2 O8 2.3755(18) .
Dy2 O9 2.3757(18) .
Dy2 O7 2.3935(18) .
Dy2 O1 2.4428(19) .
Dy2 O2 2.4450(18) .
O2 C7 1.268(3) .
O5 C15 1.262(3) .
O3 C8 1.257(3) .
O3 Dy2 2.270(2) 3_565
O6 C15 1.273(3) .
O6 Dy2 2.3322(19) 3_665
O4 C8 1.263(3) .
C15 C11 1.515(3) .
O7 H7A 0.8499 .
O7 H7B 0.8499 .
C8 C5 1.497(3) .
O1 C7 1.263(3) .
O8 H8A 0.8500 .
O8 H8B 0.8499 .
C1 C2 1.390(3) .
C1 C6 1.399(3) .
C1 C9 1.486(3) .
C7 C3 1.497(3) .
C9 C14 1.394(3) .
C9 C10 1.398(3) .
N1 C16 1.322(3) .
N1 C18 1.448(4) .
N1 C17 1.453(4) .
O10 C16 1.241(3) .
C3 C4 1.388(3) .
C3 C2 1.394(3) .
C4 C5 1.387(3) .
C4 H4 0.9300 .
C2 H2 0.9300 .
O9 H9B 0.8500 .
O9 H9A 0.8499 .
C5 C6 1.394(3) .
C11 C10 1.392(3) .
C11 C12 1.394(4) .
C13 C12 1.380(3) .
C13 C14 1.387(4) .
C13 H13 0.9300 .
C14 H14 0.9300 .
C10 H10 0.9300 .
C16 H16 0.9300 .
C12 H12 0.9300 .
C17 H17A 0.9600 .
C17 H17B 0.9600 .
C17 H17C 0.9600 .
C6 H6 0.9300 .
C18 H18A 0.9600 .
C18 H18B 0.9600 .
C18 H18C 0.9600 .
O11 H11B 0.8497 .
O11 H11A 0.8730 .

loop_
_geom_torsion_atom_site_label_1
_geom_torsion_atom_site_label_2
_geom_torsion_atom_site_label_3
_geom_torsion_atom_site_label_4
_geom_torsion
_geom_torsion_site_symmetry_1
O3 Dy2 O2 C7 176.34(15) 3_565
O6 Dy2 O2 C7 -61.79(17) 3_665
O10 Dy2 O2 C7 32.80(16) .
O8 Dy2 O2 C7 131.36(15) .
O9 Dy2 O2 C7 -107.39(15) .
O7 Dy2 O2 C7 94.52(15) .
O1 Dy2 O2 C7 -6.92(14) .
Dy2 O6 C15 O5 15.1(4) 3_665
Dy2 O6 C15 C11 -164.20(16) 3_665
Dy2 O3 C8 O4 -13.8(8) 3_565
Dy2 O3 C8 C5 164.9(5) 3_565
O3 Dy2 O1 C7 11.30(18) 3_565
O6 Dy2 O1 C7 151.95(15) 3_665
O10 Dy2 O1 C7 -134.97(16) .
O8 Dy2 O1 C7 -125.79(16) .
O9 Dy2 O1 C7 78.05(15) .
O7 Dy2 O1 C7 -59.40(15) .
O2 Dy2 O1 C7 6.95(14) .
Dy2 O1 C7 O2 -12.6(2) .
Dy2 O1 C7 C3 165.3(2) .
Dy2 O2 C7 O1 12.6(2) .
Dy2 O2 C7 C3 -165.4(2) .
C2 C1 C9 C14 -142.8(3) .
C6 C1 C9 C14 36.9(4) .
C2 C1 C9 C10 38.0(4) .
C6 C1 C9 C10 -142.3(3) .
O3 Dy2 O10 C16 67.9(3) 3_565
O6 Dy2 O10 C16 -53.4(2) 3_665
O8 Dy2 O10 C16 30.4(2) .
O9 Dy2 O10 C16 -93.0(3) .
O7 Dy2 O10 C16 114.2(2) .
O1 Dy2 O10 C16 -154.8(3) .
O2 Dy2 O10 C16 172.3(2) .
O1 C7 C3 C4 -178.0(2) .
O2 C7 C3 C4 0.0(4) .
O1 C7 C3 C2 -0.8(4) .
O2 C7 C3 C2 177.1(2) .
C2 C3 C4 C5 0.6(4) .
C7 C3 C4 C5 177.8(2) .
C6 C1 C2 C3 1.4(4) .
C9 C1 C2 C3 -178.8(2) .
C4 C3 C2 C1 -1.6(4) .
C7 C3 C2 C1 -178.7(2) .
C3 C4 C5 C6 0.4(4) .
C3 C4 C5 C8 -178.3(2) .
O3 C8 C5 C4 -6.0(4) .
O4 C8 C5 C4 172.7(2) .
O3 C8 C5 C6 175.3(2) .
O4 C8 C5 C6 -5.9(4) .
O5 C15 C11 C10 172.2(2) .
O6 C15 C11 C10 -8.4(4) .
O5 C15 C11 C12 -6.6(4) .
O6 C15 C11 C12 172.8(2) .
C12 C13 C14 C9 -0.3(4) .
C10 C9 C14 C13 0.0(4) .
C1 C9 C14 C13 -179.2(2) .
C12 C11 C10 C9 0.4(4) .
C15 C11 C10 C9 -178.5(2) .
C14 C9 C10 C11 0.0(4) .
C1 C9 C10 C11 179.1(2) .
Dy2 O10 C16 N1 -168.11(19) .
C18 N1 C16 O10 176.4(3) .
C17 N1 C16 O10 -0.5(4) .
C14 C13 C12 C11 0.7(4) .
C10 C11 C12 C13 -0.7(4) .
C15 C11 C12 C13 178.1(2) .
C4 C5 C6 C1 -0.5(4) .
C8 C5 C6 C1 178.2(2) .
C2 C1 C6 C5 -0.4(4) .
C9 C1 C6 C5 179.9(2) .
